data_4113586
loop_
_publ_author_name
'Monica Soler'
'Wolfgang Wernsdorfer'
'Khalil A. Abboud'
'John C. Huffman'
'Ernest R. Davidson'
'David N. Hendrickson'
'George Christou'

_publ_section_title
;
 Single-Molecule Magnets: Two-Electron Reduced Version of a Mn12 Complex
 and Environmental Influences on the Magnetization Relaxation of
 (PPh4)2[Mn12O12(O2CCHCl2)16(H2O)4]
;
_journal_name_full 'Journal of the American Chemical Society'
_journal_page_first 3576
_journal_page_last 3588
_journal_paper_doi 10.1021/ja021066s
_journal_volume 125
_journal_year 2003
_chemical_formula_sum 'C86 H76 Cl44 Mn12 O48 P2'
_chemical_formula_weight 4158.49
_chemical_name_systematic
; 
 ? 
;
_space_group_IT_number 13
_symmetry_cell_setting monoclinic
_symmetry_space_group_name_Hall '-P 2yc'
_symmetry_space_group_name_H-M 'P 1 2/c 1'
_atom_sites_solution_hydrogens geom
_atom_sites_solution_primary direct
_atom_sites_solution_secondary difmap
_audit_creation_method SHELXL-97
_cell_angle_alpha 90.00
_cell_angle_beta 97.767(2)
_cell_angle_gamma 90.00
_cell_formula_units_Z 2
_cell_length_a 18.713(2)
_cell_length_b 14.8714(8)
_cell_length_c 27.042(2)
_cell_measurement_temperature 193(2)
_cell_volume 7456.4(10)
_computing_cell_refinement 'Bruker SMART'
_computing_data_collection 'Bruker SMART'
_computing_data_reduction 'Bruker SAINT'
_computing_molecular_graphics 'Bruker SHELXTL'
_computing_publication_material 'Bruker SHELXTL'
_computing_structure_refinement 'SHELXL-97 (Sheldrick, 1997)'
_computing_structure_solution 'SHELXS-97 (Sheldrick, 1990)'
_diffrn_ambient_temperature 193(2)
_diffrn_measured_fraction_theta_full 0.996
_diffrn_measured_fraction_theta_max 0.996
_diffrn_measurement_device_type 'CCD area detector'
_diffrn_measurement_method 'phi and omega scans'
_diffrn_radiation_monochromator graphite
_diffrn_radiation_source 'fine-focus sealed tube'
_diffrn_radiation_type MoK\a
_diffrn_radiation_wavelength 0.71073
_diffrn_reflns_av_R_equivalents 0.1027
_diffrn_reflns_av_sigmaI/netI 0.1385
_diffrn_reflns_limit_h_max 24
_diffrn_reflns_limit_h_min -24
_diffrn_reflns_limit_k_max 18
_diffrn_reflns_limit_k_min -19
_diffrn_reflns_limit_l_max 35
_diffrn_reflns_limit_l_min -34
_diffrn_reflns_number 65782
_diffrn_reflns_theta_full 27.50
_diffrn_reflns_theta_max 27.50
_diffrn_reflns_theta_min 1.75
_exptl_absorpt_coefficient_mu 1.864
_exptl_absorpt_correction_T_max 0.8967
_exptl_absorpt_correction_T_min 0.7622
_exptl_absorpt_correction_type integration
_exptl_crystal_colour brown
_exptl_crystal_density_diffrn 1.852
_exptl_crystal_density_meas 0
_exptl_crystal_description needles
_exptl_crystal_F_000 4108
_exptl_crystal_size_max 0.16
_exptl_crystal_size_mid 0.12
_exptl_crystal_size_min 0.06
_refine_diff_density_max 0.960
_refine_diff_density_min -0.839
_refine_diff_density_rms 0.137
_refine_ls_extinction_coef 0.00115(11)
_refine_ls_extinction_expression Fc^*^=kFc[1+0.001xFc^2^\l^3^/sin(2\q)]^-1/4^
_refine_ls_extinction_method SHELXL
_refine_ls_goodness_of_fit_ref 0.992
_refine_ls_hydrogen_treatment mixed
_refine_ls_matrix_type full
_refine_ls_number_parameters 863
_refine_ls_number_reflns 17067
_refine_ls_number_restraints 0
_refine_ls_restrained_S_all 0.992
_refine_ls_R_factor_all 0.1364
_refine_ls_R_factor_gt 0.0623
_refine_ls_shift/su_max 0.002
_refine_ls_shift/su_mean 0.000
_refine_ls_structure_factor_coef Fsqd
_refine_ls_weighting_details 'calc w=1/[\s^2^(Fo^2^)+(0.0809P)^2^+0.0000P] where P=(Fo^2^+2Fc^2^)/3'
_refine_ls_weighting_scheme calc
_refine_ls_wR_factor_gt 0.1614
_refine_ls_wR_factor_ref 0.1804
_reflns_number_gt 8409
_reflns_number_total 17067
_reflns_threshold_expression >2sigma(I)
_cod_data_source_file ja021066s_3.cif
_cod_data_source_block ms08
_cod_original_cell_volume 7456.2(7)
_cod_database_code 4113586

loop_
_symmetry_equiv_pos_as_xyz
'x, y, z'
'-x, y, -z+1/2'
'-x, -y, -z'
'x, -y, z-1/2'

loop_
_atom_site_label
_atom_site_type_symbol
_atom_site_fract_x
_atom_site_fract_y
_atom_site_fract_z
_atom_site_U_iso_or_equiv
_atom_site_adp_type
_atom_site_occupancy
_atom_site_symmetry_multiplicity
_atom_site_calc_flag
_atom_site_refinement_flags
_atom_site_disorder_assembly
_atom_site_disorder_group
Mn1 Mn -0.5000 1.95253(8) 0.2500 0.0219(3) Uani 1 2 d S . .
Mn2 Mn -0.37301(5) 1.87518(6) 0.18452(4) 0.0237(2) Uani 1 1 d . . .
Mn3 Mn -0.46560(5) 1.74069(6) 0.20658(3) 0.0196(2) Uani 1 1 d . . .
Mn4 Mn -0.28259(5) 1.66831(6) 0.21324(4) 0.0270(2) Uani 1 1 d . . .
Mn5 Mn -0.42989(5) 1.60008(6) 0.27709(3) 0.0194(2) Uani 1 1 d . . .
Mn6 Mn -0.33107(5) 1.46505(6) 0.26952(4) 0.0223(2) Uani 1 1 d . . .
Mn7 Mn -0.5000 1.38795(8) 0.2500 0.0198(3) Uani 1 2 d S . .
Cl1 Cl -0.19382(11) 1.94001(15) 0.34131(10) 0.0686(7) Uani 1 1 d . . .
Cl2 Cl -0.30731(14) 1.83675(16) 0.37775(8) 0.0699(7) Uani 1 1 d . . .
Cl3 Cl -0.43570(12) 2.14936(13) 0.09508(7) 0.0504(5) Uani 1 1 d . . .
Cl4 Cl -0.33424(10) 2.20178(12) 0.18132(7) 0.0407(5) Uani 1 1 d . . .
Cl5 Cl -0.50448(13) 1.71063(14) 0.01789(7) 0.0589(6) Uani 1 1 d . . .
Cl6 Cl -0.54621(13) 1.89925(14) 0.02398(7) 0.0608(6) Uani 1 1 d . . .
Cl7 Cl -0.10875(15) 1.80697(18) 0.10769(13) 0.0978(10) Uani 1 1 d . . .
Cl8 Cl -0.12738(17) 1.9592(2) 0.17152(16) 0.1231(13) Uani 1 1 d . . .
Cl9 Cl -0.06852(11) 1.41783(18) 0.29304(8) 0.0631(7) Uani 1 1 d . . .
Cl10 Cl -0.13887(13) 1.35254(17) 0.19819(10) 0.0798(8) Uani 1 1 d . . .
Cl11 Cl -0.32621(11) 1.37715(14) 0.08572(7) 0.0508(5) Uani 1 1 d . . .
Cl12 Cl -0.45343(12) 1.48957(15) 0.07680(8) 0.0585(6) Uani 1 1 d . . .
Cl13 Cl -0.26184(11) 1.15830(13) 0.31131(9) 0.0612(6) Uani 1 1 d . . .
Cl14 Cl -0.36809(14) 1.19551(19) 0.37667(9) 0.0786(8) Uani 1 1 d . . .
Cl15 Cl -0.30164(10) 1.64347(12) 0.44915(7) 0.0399(4) Uani 1 1 d . . .
Cl16 Cl -0.31793(12) 1.45040(13) 0.45954(7) 0.0554(6) Uani 1 1 d . . .
O1 O -0.3947(2) 1.9728(3) 0.29572(16) 0.0322(11) Uani 1 1 d . . .
O2 O -0.4745(2) 2.0530(3) 0.20817(16) 0.0293(10) Uani 1 1 d . . .
O3 O -0.4629(2) 1.8675(2) 0.20969(14) 0.0188(9) Uani 1 1 d . . .
O4 O -0.3109(2) 1.8981(3) 0.25933(17) 0.0319(11) Uani 1 1 d . . .
O5 O -0.4373(2) 1.8558(3) 0.10959(16) 0.0300(11) Uani 1 1 d . . .
O6 O -0.3791(2) 2.0048(3) 0.17205(17) 0.0301(11) Uani 1 1 d . . .
O7 O -0.2851(2) 1.8813(3) 0.15363(17) 0.0328(11) Uani 1 1 d . . .
O8 O -0.5057(2) 1.7447(3) 0.13638(15) 0.0248(10) Uani 1 1 d . . .
O9 O -0.4371(2) 1.7290(2) 0.27553(14) 0.0197(9) Uani 1 1 d . . .
O10 O -0.3732(2) 1.7513(3) 0.19279(15) 0.0241(10) Uani 1 1 d . . .
O11 O -0.2168(2) 1.7592(3) 0.1755(2) 0.0449(13) Uani 1 1 d . . .
O12 O -0.1939(2) 1.5729(3) 0.22241(18) 0.0361(12) Uani 1 1 d . . .
O13 O -0.2385(3) 1.7405(3) 0.28069(19) 0.0488(14) Uani 1 1 d . . .
H13A H -0.2638 1.7299 0.3017 0.073 Uiso 1 1 d R . .
H13B H -0.2501 1.7903 0.2806 0.073 Uiso 1 1 d R . .
O14 O -0.3169(2) 1.5976(3) 0.14320(17) 0.0370(12) Uani 1 1 d . . .
H14A H -0.3156 1.5514 0.1511 0.055 Uiso 1 1 d R . .
H14B H -0.3534 1.6176 0.1203 0.055 Uiso 1 1 d R . .
O15 O -0.4708(2) 1.6122(2) 0.20944(14) 0.0190(9) Uani 1 1 d . . .
O16 O -0.3986(2) 1.5964(3) 0.34865(15) 0.0243(10) Uani 1 1 d . . .
O17 O -0.3378(2) 1.5886(3) 0.26154(15) 0.0214(9) Uani 1 1 d . . .
O18 O -0.3527(2) 1.4400(3) 0.18658(16) 0.0284(10) Uani 1 1 d . . .
O19 O -0.2284(2) 1.4565(3) 0.26623(17) 0.0297(11) Uani 1 1 d . . .
O20 O -0.3153(2) 1.4855(3) 0.35302(16) 0.0283(10) Uani 1 1 d . . .
O21 O -0.4307(2) 1.4738(3) 0.27426(14) 0.0200(9) Uani 1 1 d . . .
O22 O -0.3236(2) 1.3359(3) 0.28681(16) 0.0276(10) Uani 1 1 d . . .
O23 O -0.4593(2) 1.3715(3) 0.17933(16) 0.0318(11) Uani 1 1 d . . .
O24 O -0.4382(2) 1.2872(3) 0.27651(16) 0.0249(10) Uani 1 1 d . . .
C1 C -0.3349(4) 1.9360(4) 0.2951(3) 0.0323(17) Uani 1 1 d . . .
C2 C -0.2871(4) 1.9383(5) 0.3458(3) 0.048(2) Uani 1 1 d . . .
H2A H -0.2999 1.9918 0.3652 0.057 Uiso 1 1 calc R . .
C3 C -0.4248(3) 2.0624(4) 0.1814(2) 0.0252(15) Uani 1 1 d . . .
C4 C -0.4200(4) 2.1559(4) 0.1602(2) 0.0284(15) Uani 1 1 d . . .
H4B H -0.4579 2.1946 0.1721 0.034 Uiso 1 1 calc R . .
C5 C -0.4882(4) 1.8012(4) 0.1045(2) 0.0274(15) Uani 1 1 d . . .
C6 C -0.5378(4) 1.7953(5) 0.0553(2) 0.0369(17) Uani 1 1 d . . .
H6A H -0.5867 1.7766 0.0625 0.044 Uiso 1 1 calc R . .
C7 C -0.2295(4) 1.8327(5) 0.1555(3) 0.0408(18) Uani 1 1 d . . .
C8 C -0.1693(5) 1.8809(5) 0.1275(4) 0.067(3) Uani 1 1 d . . .
H8A H -0.1938 1.9145 0.0979 0.080 Uiso 1 1 calc R . .
C9 C -0.1867(3) 1.4973(4) 0.2417(2) 0.0252(14) Uani 1 1 d . . .
C10 C -0.1176(3) 1.4461(5) 0.2349(3) 0.0328(16) Uani 1 1 d . . .
H10D H -0.0868 1.4865 0.2171 0.039 Uiso 1 1 calc R . .
C11 C -0.4061(3) 1.4021(4) 0.1628(2) 0.0236(14) Uani 1 1 d . . .
C12 C -0.4103(4) 1.3918(5) 0.1056(2) 0.0340(17) Uani 1 1 d . . .
H12A H -0.4408 1.3382 0.0950 0.041 Uiso 1 1 calc R . .
C13 C -0.3721(3) 1.2801(4) 0.2901(2) 0.0231(14) Uani 1 1 d . . .
C14 C -0.3515(4) 1.1873(5) 0.3140(3) 0.0398(19) Uani 1 1 d . . .
H14C H -0.3837 1.1402 0.2965 0.048 Uiso 1 1 calc R . .
C15 C -0.3539(3) 1.5396(4) 0.3708(2) 0.0264(15) Uani 1 1 d . . .
C16 C -0.3532(3) 1.5474(4) 0.4278(2) 0.0276(15) Uani 1 1 d . . .
H16A H -0.4039 1.5564 0.4348 0.033 Uiso 1 1 calc R . .
P1 P -0.07620(10) 1.33102(14) 0.02417(7) 0.0376(5) Uani 1 1 d . . .
C21 C -0.1365(4) 1.2451(5) 0.0413(3) 0.0424(19) Uani 1 1 d . . .
C22 C -0.1848(4) 1.2006(6) 0.0046(3) 0.057(2) Uani 1 1 d . . .
H22A H -0.1835 1.2115 -0.0299 0.068 Uiso 1 1 calc R . .
C23 C -0.2339(5) 1.1410(6) 0.0199(4) 0.070(3) Uani 1 1 d . . .
H23A H -0.2666 1.1101 -0.0042 0.084 Uiso 1 1 calc R . .
C24 C -0.2355(5) 1.1263(6) 0.0691(5) 0.072(3) Uani 1 1 d . . .
H24A H -0.2709 1.0868 0.0790 0.086 Uiso 1 1 calc R . .
C25 C -0.1875(5) 1.1669(7) 0.1051(4) 0.069(3) Uani 1 1 d . . .
H25A H -0.1875 1.1525 0.1393 0.083 Uiso 1 1 calc R . .
C26 C -0.1386(5) 1.2296(6) 0.0907(3) 0.063(3) Uani 1 1 d . . .
H26A H -0.1071 1.2612 0.1152 0.076 Uiso 1 1 calc R . .
C31 C -0.0945(4) 1.3512(5) -0.0413(3) 0.0400(18) Uani 1 1 d . . .
C32 C -0.1258(4) 1.4307(6) -0.0608(3) 0.048(2) Uani 1 1 d . . .
H32A H -0.1347 1.4780 -0.0388 0.058 Uiso 1 1 calc R . .
C33 C -0.1442(4) 1.4419(7) -0.1115(3) 0.059(3) Uani 1 1 d . . .
H33A H -0.1657 1.4965 -0.1243 0.070 Uiso 1 1 calc R . .
C34 C -0.1314(5) 1.3747(8) -0.1427(4) 0.074(3) Uani 1 1 d . . .
H34A H -0.1446 1.3825 -0.1776 0.089 Uiso 1 1 calc R . .
C35 C -0.0993(6) 1.2943(7) -0.1251(3) 0.078(3) Uani 1 1 d . . .
H35A H -0.0907 1.2481 -0.1479 0.093 Uiso 1 1 calc R . .
C36 C -0.0798(5) 1.2818(6) -0.0738(3) 0.060(2) Uani 1 1 d . . .
H36A H -0.0572 1.2277 -0.0612 0.072 Uiso 1 1 calc R . .
C41 C 0.0168(4) 1.3026(6) 0.0405(3) 0.044(2) Uani 1 1 d . . .
C42 C 0.0675(4) 1.3288(6) 0.0109(3) 0.052(2) Uani 1 1 d . . .
H42A H 0.0522 1.3579 -0.0199 0.063 Uiso 1 1 calc R . .
C43 C 0.1396(4) 1.3135(6) 0.0253(4) 0.063(3) Uani 1 1 d . . .
H43A H 0.1734 1.3306 0.0038 0.076 Uiso 1 1 calc R . .
C44 C 0.1629(5) 1.2752(9) 0.0687(4) 0.097(4) Uani 1 1 d . . .
H44A H 0.2127 1.2621 0.0776 0.117 Uiso 1 1 calc R . .
C45 C 0.1146(6) 1.2548(13) 0.1005(5) 0.177(9) Uani 1 1 d . . .
H45A H 0.1313 1.2363 0.1336 0.212 Uiso 1 1 calc R . .
C46 C 0.0406(5) 1.2612(11) 0.0845(4) 0.137(7) Uani 1 1 d . . .
H46A H 0.0071 1.2366 0.1042 0.165 Uiso 1 1 calc R . .
C51 C -0.0945(4) 1.4294(4) 0.0591(3) 0.0324(16) Uani 1 1 d . . .
C52 C -0.1661(4) 1.4568(5) 0.0563(3) 0.046(2) Uani 1 1 d . . .
H52A H -0.2031 1.4247 0.0362 0.055 Uiso 1 1 calc R . .
C53 C -0.1828(4) 1.5313(5) 0.0833(3) 0.048(2) Uani 1 1 d . . .
H53A H -0.2313 1.5513 0.0810 0.058 Uiso 1 1 calc R . .
C54 C -0.1297(5) 1.5762(6) 0.1133(3) 0.050(2) Uani 1 1 d . . .
H54A H -0.1414 1.6266 0.1322 0.060 Uiso 1 1 calc R . .
C55 C -0.0588(5) 1.5476(6) 0.1158(3) 0.053(2) Uani 1 1 d . . .
H55A H -0.0221 1.5784 0.1370 0.064 Uiso 1 1 calc R . .
C56 C -0.0409(4) 1.4761(6) 0.0886(3) 0.045(2) Uani 1 1 d . . .
H56A H 0.0081 1.4585 0.0899 0.054 Uiso 1 1 calc R . .
Cl20 Cl 0.0349(5) 0.8353(6) 0.2261(4) 0.164(4) Uani 0.50 1 d P . .
C21' C 0.0550(12) 0.7395(17) 0.2592(9) 0.103(8) Uani 0.50 1 d P . .
H21C H 0.1027 0.7182 0.2520 0.123 Uiso 0.50 1 calc PR . .
H21D H 0.0602 0.7550 0.2951 0.123 Uiso 0.50 1 calc PR . .
Cl22 Cl 0.0000 0.6577(4) 0.2500 0.1219(17) Uani 1 2 d S . .
C24' C 0.0000 1.180(2) 0.2500 0.194(11) Uiso 1 2 d S . .
Cl23 Cl -0.0742(9) 1.1205(11) 0.2755(6) 0.253(6) Uiso 0.50 1 d P A 1
Cl25 Cl -0.0131(7) 1.1279(8) 0.2978(4) 0.186(4) Uiso 0.50 1 d P A 2
Cl26 Cl -0.30389(15) 1.74291(18) 0.04418(11) 0.0882(9) Uani 1 1 d . . .
C27' C -0.3405(6) 1.8452(7) 0.0196(4) 0.092(4) Uani 1 1 d . . .
H27C H -0.3815 1.8325 -0.0067 0.111 Uiso 1 1 calc R . .
H27D H -0.3592 1.8798 0.0464 0.111 Uiso 1 1 calc R . .
Cl28 Cl -0.2767(2) 1.9098(2) -0.00573(12) 0.1084(11) Uani 1 1 d . . .
Cl29 Cl -0.0724(19) 0.999(2) -0.0330(15) 0.288(15) Uiso 0.25 1 d P . .
C30' C 0.044(2) 0.995(3) -0.0234(16) 0.071(11) Uiso 0.25 1 d P . .
C30" C 0.004(3) 1.037(4) -0.016(2) 0.114(18) Uiso 0.25 1 d P . .
Cl31 Cl -0.0263(13) 1.0089(16) -0.0663(9) 0.187(8) Uiso 0.25 1 d P . .

loop_
_atom_site_aniso_label
_atom_site_aniso_U_11
_atom_site_aniso_U_22
_atom_site_aniso_U_33
_atom_site_aniso_U_23
_atom_site_aniso_U_13
_atom_site_aniso_U_12
Mn1 0.0304(8) 0.0126(7) 0.0227(7) 0.000 0.0032(6) 0.000
Mn2 0.0274(5) 0.0135(5) 0.0302(6) 0.0020(4) 0.0041(4) 0.0008(4)
Mn3 0.0230(5) 0.0138(5) 0.0212(5) 0.0009(4) 0.0000(4) 0.0002(4)
Mn4 0.0244(5) 0.0186(5) 0.0377(6) 0.0022(4) 0.0031(4) 0.0011(4)
Mn5 0.0218(5) 0.0144(5) 0.0208(5) 0.0003(4) -0.0018(4) -0.0003(4)
Mn6 0.0196(5) 0.0165(5) 0.0299(6) 0.0005(4) 0.0002(4) 0.0009(4)
Mn7 0.0193(7) 0.0150(7) 0.0246(7) 0.000 0.0014(6) 0.000
Cl1 0.0448(12) 0.0462(13) 0.104(2) -0.0082(12) -0.0296(12) 0.0022(10)
Cl2 0.0928(18) 0.0659(16) 0.0477(13) 0.0221(12) -0.0022(12) 0.0036(13)
Cl3 0.0804(15) 0.0393(11) 0.0293(10) 0.0097(8) -0.0009(10) 0.0009(10)
Cl4 0.0419(11) 0.0256(9) 0.0553(12) -0.0019(8) 0.0092(9) -0.0060(8)
Cl5 0.0933(17) 0.0485(13) 0.0324(11) -0.0105(9) -0.0009(11) -0.0042(12)
Cl6 0.0903(17) 0.0447(12) 0.0402(12) 0.0152(10) -0.0171(11) -0.0020(11)
Cl7 0.0822(19) 0.0694(18) 0.159(3) 0.0207(18) 0.077(2) 0.0101(15)
Cl8 0.083(2) 0.070(2) 0.212(4) -0.004(2) 0.003(2) -0.0378(17)
Cl9 0.0380(11) 0.1037(19) 0.0462(13) 0.0093(12) 0.0010(10) 0.0290(12)
Cl10 0.0714(16) 0.0711(17) 0.095(2) -0.0483(15) 0.0026(14) 0.0190(13)
Cl11 0.0596(13) 0.0526(13) 0.0459(12) -0.0019(10) 0.0282(10) -0.0017(10)
Cl12 0.0626(14) 0.0615(14) 0.0467(12) 0.0168(11) -0.0104(10) 0.0054(11)
Cl13 0.0400(11) 0.0339(11) 0.1040(19) 0.0120(11) -0.0112(11) 0.0136(9)
Cl14 0.0877(18) 0.095(2) 0.0498(14) 0.0390(14) -0.0010(13) -0.0030(15)
Cl15 0.0436(11) 0.0384(11) 0.0338(10) -0.0055(8) -0.0089(8) 0.0011(8)
Cl16 0.0830(16) 0.0431(12) 0.0360(11) 0.0164(9) -0.0071(10) 0.0096(11)
O1 0.034(3) 0.024(3) 0.036(3) -0.004(2) -0.003(2) -0.002(2)
O2 0.036(3) 0.022(3) 0.031(3) 0.007(2) 0.009(2) 0.001(2)
O3 0.027(2) 0.0050(19) 0.024(2) 0.0030(17) 0.0006(18) 0.0036(17)
O4 0.033(3) 0.027(3) 0.035(3) -0.003(2) 0.000(2) 0.005(2)
O5 0.039(3) 0.024(3) 0.027(3) 0.006(2) 0.004(2) -0.003(2)
O6 0.032(3) 0.016(2) 0.043(3) 0.003(2) 0.009(2) 0.001(2)
O7 0.036(3) 0.014(2) 0.051(3) 0.004(2) 0.016(2) 0.003(2)
O8 0.033(2) 0.018(2) 0.023(2) 0.0013(19) 0.0015(19) -0.0063(19)
O9 0.021(2) 0.012(2) 0.025(2) -0.0018(17) -0.0019(18) -0.0030(17)
O10 0.028(2) 0.012(2) 0.034(3) 0.0022(18) 0.008(2) 0.0023(18)
O11 0.032(3) 0.028(3) 0.075(4) 0.015(3) 0.011(3) 0.002(2)
O12 0.031(3) 0.028(3) 0.049(3) 0.008(2) 0.008(2) 0.004(2)
O13 0.061(3) 0.023(3) 0.055(3) -0.008(2) -0.020(3) 0.011(2)
O14 0.041(3) 0.026(3) 0.043(3) 0.000(2) 0.005(2) 0.001(2)
O15 0.024(2) 0.011(2) 0.021(2) 0.0019(17) -0.0001(17) 0.0030(17)
O16 0.025(2) 0.022(2) 0.024(2) -0.0015(19) -0.0028(19) 0.0041(19)
O17 0.022(2) 0.014(2) 0.028(2) -0.0004(18) 0.0013(18) -0.0003(17)
O18 0.034(3) 0.019(2) 0.032(3) -0.001(2) 0.003(2) -0.005(2)
O19 0.024(2) 0.025(3) 0.040(3) 0.004(2) 0.005(2) -0.001(2)
O20 0.033(3) 0.023(2) 0.027(3) 0.000(2) -0.002(2) 0.007(2)
O21 0.022(2) 0.015(2) 0.023(2) 0.0001(17) -0.0003(18) 0.0006(17)
O22 0.022(2) 0.021(2) 0.039(3) 0.002(2) 0.000(2) -0.0004(19)
O23 0.032(3) 0.031(3) 0.033(3) -0.001(2) 0.007(2) -0.006(2)
O24 0.024(2) 0.018(2) 0.032(3) 0.0008(19) 0.001(2) 0.0004(18)
C1 0.042(4) 0.018(4) 0.034(4) 0.007(3) -0.005(3) -0.006(3)
C2 0.052(5) 0.032(4) 0.053(5) -0.004(4) -0.014(4) 0.006(4)
C3 0.030(4) 0.023(4) 0.021(3) 0.003(3) -0.002(3) -0.002(3)
C4 0.036(4) 0.016(3) 0.034(4) 0.004(3) 0.006(3) -0.005(3)
C5 0.038(4) 0.024(4) 0.020(4) 0.005(3) 0.003(3) 0.007(3)
C6 0.052(5) 0.033(4) 0.024(4) 0.003(3) -0.002(3) -0.005(3)
C7 0.037(4) 0.032(4) 0.055(5) -0.004(4) 0.012(4) -0.008(4)
C8 0.053(5) 0.032(5) 0.119(8) 0.007(5) 0.026(6) 0.012(4)
C9 0.023(3) 0.024(4) 0.027(4) -0.003(3) 0.000(3) -0.003(3)
C10 0.030(4) 0.034(4) 0.035(4) 0.000(3) 0.005(3) 0.002(3)
C11 0.031(4) 0.010(3) 0.031(4) 0.003(3) 0.005(3) 0.004(3)
C12 0.045(4) 0.025(4) 0.034(4) 0.001(3) 0.012(3) -0.003(3)
C13 0.028(4) 0.014(3) 0.027(4) -0.001(3) 0.002(3) 0.005(3)
C14 0.032(4) 0.029(4) 0.054(5) 0.008(3) -0.009(4) 0.002(3)
C15 0.026(4) 0.025(4) 0.027(4) 0.000(3) -0.001(3) -0.006(3)
C16 0.023(3) 0.030(4) 0.028(4) 0.002(3) -0.003(3) 0.002(3)
P1 0.0279(10) 0.0430(12) 0.0409(12) 0.0053(9) 0.0015(8) 0.0025(9)
C21 0.043(5) 0.035(4) 0.049(5) 0.004(4) 0.008(4) -0.001(4)
C22 0.044(5) 0.060(6) 0.065(6) 0.011(5) 0.003(4) -0.011(4)
C23 0.062(6) 0.054(6) 0.090(8) 0.009(6) -0.005(6) -0.016(5)
C24 0.059(6) 0.045(6) 0.120(10) 0.000(6) 0.041(7) -0.001(5)
C25 0.080(7) 0.063(7) 0.072(7) 0.000(5) 0.033(6) -0.011(6)
C26 0.060(6) 0.071(7) 0.064(7) -0.014(5) 0.028(5) -0.016(5)
C31 0.029(4) 0.045(5) 0.044(5) 0.009(4) -0.004(3) -0.006(3)
C32 0.032(4) 0.056(5) 0.057(6) 0.010(4) 0.007(4) -0.001(4)
C33 0.034(5) 0.083(7) 0.054(6) 0.029(5) -0.009(4) -0.013(5)
C34 0.080(7) 0.088(8) 0.046(6) 0.021(6) -0.019(5) -0.043(6)
C35 0.112(9) 0.073(7) 0.044(6) 0.001(5) -0.006(6) -0.027(6)
C36 0.081(7) 0.052(6) 0.043(5) 0.001(4) -0.008(5) -0.018(5)
C41 0.029(4) 0.070(6) 0.032(4) 0.014(4) 0.002(3) 0.012(4)
C42 0.050(5) 0.060(6) 0.047(5) 0.009(4) 0.007(4) 0.017(4)
C43 0.033(5) 0.085(7) 0.073(7) 0.016(5) 0.009(5) 0.009(5)
C44 0.041(6) 0.167(13) 0.086(8) 0.048(8) 0.016(6) 0.034(7)
C45 0.056(7) 0.36(3) 0.123(11) 0.143(14) 0.036(8) 0.096(11)
C46 0.049(6) 0.275(19) 0.095(9) 0.117(11) 0.036(6) 0.069(9)
C51 0.028(4) 0.029(4) 0.039(4) 0.008(3) -0.001(3) 0.000(3)
C52 0.036(4) 0.042(5) 0.057(5) -0.003(4) -0.001(4) -0.001(4)
C53 0.048(5) 0.044(5) 0.053(5) 0.000(4) 0.007(4) 0.006(4)
C54 0.069(6) 0.045(5) 0.040(5) -0.003(4) 0.021(4) -0.008(4)
C55 0.054(5) 0.069(6) 0.037(5) -0.009(4) 0.006(4) -0.023(5)
C56 0.039(4) 0.059(6) 0.037(5) 0.013(4) 0.004(4) -0.005(4)
Cl20 0.168(9) 0.093(6) 0.218(11) 0.015(6) -0.022(7) 0.018(5)
C21' 0.086(16) 0.12(2) 0.090(17) 0.001(15) -0.035(13) 0.019(15)
Cl22 0.152(5) 0.110(4) 0.102(4) 0.000 0.012(3) 0.000
Cl26 0.097(2) 0.0649(17) 0.106(2) -0.0132(16) 0.0259(17) 0.0039(15)
C27' 0.093(8) 0.084(8) 0.112(9) 0.018(7) 0.058(7) 0.000(7)
Cl28 0.140(3) 0.102(2) 0.087(2) -0.0052(18) 0.030(2) -0.040(2)

loop_
_atom_type_symbol
_atom_type_description
_atom_type_scat_dispersion_real
_atom_type_scat_dispersion_imag
_atom_type_scat_source
C C 0.0033 0.0016 'International Tables Vol C Tables 4.2.6.8 and 6.1.1.4'
H H 0.0000 0.0000 'International Tables Vol C Tables 4.2.6.8 and 6.1.1.4'
O O 0.0106 0.0060 'International Tables Vol C Tables 4.2.6.8 and 6.1.1.4'
P P 0.1023 0.0942 'International Tables Vol C Tables 4.2.6.8 and 6.1.1.4'
Cl Cl 0.1484 0.1585 'International Tables Vol C Tables 4.2.6.8 and 6.1.1.4'
Mn Mn 0.3368 0.7283 'International Tables Vol C Tables 4.2.6.8 and 6.1.1.4'

loop_
_geom_angle_atom_site_label_1
_geom_angle_atom_site_label_2
_geom_angle_atom_site_label_3
_geom_angle
_geom_angle_site_symmetry_1
_geom_angle_site_symmetry_3
O3 Mn1 O3 94.5(2) . 2_455
O3 Mn1 O2 92.32(17) . .
O3 Mn1 O2 171.16(18) 2_455 .
O3 Mn1 O2 171.16(18) . 2_455
O3 Mn1 O2 92.32(17) 2_455 2_455
O2 Mn1 O2 81.4(3) . 2_455
O3 Mn1 O1 92.60(17) . .
O3 Mn1 O1 98.06(17) 2_455 .
O2 Mn1 O1 87.18(18) . .
O2 Mn1 O1 80.91(18) 2_455 .
O3 Mn1 O1 98.06(17) . 2_455
O3 Mn1 O1 92.60(17) 2_455 2_455
O2 Mn1 O1 80.91(17) . 2_455
O2 Mn1 O1 87.18(18) 2_455 2_455
O1 Mn1 O1 164.3(2) . 2_455
O10 Mn2 O3 83.14(16) . .
O10 Mn2 O7 96.55(18) . .
O3 Mn2 O7 175.55(19) . .
O10 Mn2 O6 175.70(19) . .
O3 Mn2 O6 94.98(17) . .
O7 Mn2 O6 85.02(18) . .
O10 Mn2 O4 93.00(18) . .
O3 Mn2 O4 93.58(17) . .
O7 Mn2 O4 90.88(19) . .
O6 Mn2 O4 90.98(18) . .
O10 Mn2 O5 88.36(17) . .
O3 Mn2 O5 85.56(17) . .
O7 Mn2 O5 89.99(18) . .
O6 Mn2 O5 87.63(17) . .
O4 Mn2 O5 178.29(17) . .
O10 Mn2 Mn3 40.87(12) . .
O3 Mn2 Mn3 42.98(11) . .
O7 Mn2 Mn3 135.87(13) . .
O6 Mn2 Mn3 136.55(13) . .
O4 Mn2 Mn3 100.42(12) . .
O5 Mn2 Mn3 79.96(12) . .
O10 Mn3 O9 93.53(18) . .
O10 Mn3 O3 84.38(17) . .
O9 Mn3 O3 92.62(17) . .
O10 Mn3 O15 98.60(17) . .
O9 Mn3 O15 82.93(16) . .
O3 Mn3 O15 174.77(17) . .
O10 Mn3 O8 92.79(18) . .
O9 Mn3 O8 173.01(17) . .
O3 Mn3 O8 90.98(17) . .
O15 Mn3 O8 93.17(17) . .
O10 Mn3 O9 177.48(18) . 2_455
O9 Mn3 O9 83.96(17) . 2_455
O3 Mn3 O9 95.61(16) . 2_455
O15 Mn3 O9 81.22(16) . 2_455
O8 Mn3 O9 89.73(17) . 2_455
O10 Mn3 Mn2 41.74(12) . .
O9 Mn3 Mn2 100.32(12) . .
O3 Mn3 Mn2 43.36(12) . .
O15 Mn3 Mn2 140.12(12) . .
O8 Mn3 Mn2 86.40(12) . .
O9 Mn3 Mn2 138.60(12) 2_455 .
O10 Mn3 Mn3 136.11(14) . 2_455
O9 Mn3 Mn3 43.50(12) . 2_455
O3 Mn3 Mn3 88.59(12) . 2_455
O15 Mn3 Mn3 86.29(12) . 2_455
O8 Mn3 Mn3 130.69(13) . 2_455
O9 Mn3 Mn3 41.40(12) 2_455 2_455
Mn2 Mn3 Mn3 123.27(4) . 2_455
O10 Mn3 Mn5 93.30(13) . .
O9 Mn3 Mn5 42.06(11) . .
O3 Mn3 Mn5 134.51(12) . .
O15 Mn3 Mn5 41.33(12) . .
O8 Mn3 Mn5 134.48(12) . .
O9 Mn3 Mn5 84.91(11) 2_455 .
Mn2 Mn3 Mn5 125.36(4) . .
Mn3 Mn3 Mn5 62.34(3) 2_455 .
O10 Mn3 Mn5 139.58(13) . 2_455
O9 Mn3 Mn5 83.70(12) . 2_455
O3 Mn3 Mn5 135.96(12) . 2_455
O15 Mn3 Mn5 40.99(12) . 2_455
O8 Mn3 Mn5 89.55(12) . 2_455
O9 Mn3 Mn5 40.34(11) 2_455 2_455
Mn2 Mn3 Mn5 175.84(4) . 2_455
Mn3 Mn3 Mn5 59.19(3) 2_455 2_455
Mn5 Mn3 Mn5 58.49(4) . 2_455
O10 Mn4 O17 92.67(15) . .
O10 Mn4 O12 170.66(18) . .
O17 Mn4 O12 89.61(16) . .
O10 Mn4 O11 89.97(17) . .
O17 Mn4 O11 170.34(19) . .
O12 Mn4 O11 89.27(17) . .
O10 Mn4 O13 97.52(17) . .
O17 Mn4 O13 85.46(18) . .
O12 Mn4 O13 91.68(18) . .
O11 Mn4 O13 85.0(2) . .
O10 Mn4 O14 85.57(17) . .
O17 Mn4 O14 98.82(16) . .
O12 Mn4 O14 85.13(18) . .
O11 Mn4 O14 90.64(19) . .
O13 Mn4 O14 174.63(19) . .
O17 Mn5 O21 84.28(17) . .
O17 Mn5 O15 93.26(17) . .
O21 Mn5 O15 93.21(17) . .
O17 Mn5 O9 98.79(17) . .
O21 Mn5 O9 174.64(17) . .
O15 Mn5 O9 82.27(16) . .
O17 Mn5 O16 93.44(17) . .
O21 Mn5 O16 90.67(17) . .
O15 Mn5 O16 172.57(17) . .
O9 Mn5 O16 93.51(17) . .
O17 Mn5 O15 177.54(17) . 2_455
O21 Mn5 O15 95.62(16) . 2_455
O15 Mn5 O15 84.30(17) . 2_455
O9 Mn5 O15 81.12(16) . 2_455
O16 Mn5 O15 89.02(16) . 2_455
O17 Mn5 Mn6 41.89(12) . .
O21 Mn5 Mn6 43.16(12) . .
O15 Mn5 Mn6 100.68(12) . .
O9 Mn5 Mn6 140.45(12) . .
O16 Mn5 Mn6 86.48(12) . .
O15 Mn5 Mn6 138.36(12) 2_455 .
O17 Mn5 Mn5 135.67(14) . 2_455
O21 Mn5 Mn5 88.70(12) . 2_455
O15 Mn5 Mn5 43.42(12) . 2_455
O9 Mn5 Mn5 86.04(11) . 2_455
O16 Mn5 Mn5 130.46(13) . 2_455
O15 Mn5 Mn5 41.89(11) 2_455 2_455
Mn6 Mn5 Mn5 123.13(3) . 2_455
O17 Mn5 Mn3 93.28(13) . .
O21 Mn5 Mn3 134.95(12) . .
O15 Mn5 Mn3 41.89(11) . .
O9 Mn5 Mn3 40.83(12) . .
O16 Mn5 Mn3 134.33(13) . .
O15 Mn5 Mn3 85.05(11) 2_455 .
Mn6 Mn5 Mn3 125.75(4) . .
Mn5 Mn5 Mn3 62.33(3) 2_455 .
O17 Mn5 Mn3 139.91(12) . 2_455
O21 Mn5 Mn3 135.72(12) . 2_455
O15 Mn5 Mn3 83.51(12) . 2_455
O9 Mn5 Mn3 41.13(12) . 2_455
O16 Mn5 Mn3 89.29(12) . 2_455
O15 Mn5 Mn3 40.11(11) 2_455 2_455
Mn6 Mn5 Mn3 175.57(4) . 2_455
Mn5 Mn5 Mn3 59.18(3) 2_455 2_455
Mn3 Mn5 Mn3 58.47(4) . 2_455
O17 Mn6 O21 83.51(17) . .
O17 Mn6 O19 96.44(18) . .
O21 Mn6 O19 178.73(18) . .
O17 Mn6 O22 173.04(19) . .
O21 Mn6 O22 95.16(17) . .
O19 Mn6 O22 84.73(17) . .
O17 Mn6 O18 92.76(16) . .
O21 Mn6 O18 91.89(16) . .
O19 Mn6 O18 89.38(17) . .
O22 Mn6 O18 94.12(17) . .
O17 Mn6 O20 88.88(17) . .
O21 Mn6 O20 85.38(16) . .
O19 Mn6 O20 93.35(17) . .
O22 Mn6 O20 84.20(17) . .
O18 Mn6 O20 176.64(16) . .
O17 Mn6 Mn5 41.41(12) . .
O21 Mn6 Mn5 42.85(12) . .
O19 Mn6 Mn5 136.88(13) . .
O22 Mn6 Mn5 135.80(13) . .
O18 Mn6 Mn5 99.35(11) . .
O20 Mn6 Mn5 79.96(11) . .
O21 Mn7 O21 94.1(2) . 2_455
O21 Mn7 O24 92.67(16) . .
O21 Mn7 O24 172.30(17) 2_455 .
O21 Mn7 O24 172.30(17) . 2_455
O21 Mn7 O24 92.67(16) 2_455 2_455
O24 Mn7 O24 80.8(2) . 2_455
O21 Mn7 O23 94.37(17) . .
O21 Mn7 O23 94.44(17) 2_455 .
O24 Mn7 O23 88.63(17) . .
O24 Mn7 O23 81.50(17) 2_455 .
O21 Mn7 O23 94.44(17) . 2_455
O21 Mn7 O23 94.37(17) 2_455 2_455
O24 Mn7 O23 81.50(17) . 2_455
O24 Mn7 O23 88.63(17) 2_455 2_455
O23 Mn7 O23 167.1(2) . 2_455
C1 O1 Mn1 132.0(4) . .
C3 O2 Mn1 131.9(4) . .
Mn1 O3 Mn3 133.9(2) . .
Mn1 O3 Mn2 125.9(2) . .
Mn3 O3 Mn2 93.66(17) . .
C1 O4 Mn2 125.0(4) . .
C5 O5 Mn2 119.7(4) . .
C3 O6 Mn2 131.4(4) . .
C7 O7 Mn2 134.1(5) . .
C5 O8 Mn3 125.4(4) . .
Mn3 O9 Mn5 97.11(17) . .
Mn3 O9 Mn3 95.10(17) . 2_455
Mn5 O9 Mn3 98.53(17) . 2_455
Mn3 O10 Mn2 97.38(18) . .
Mn3 O10 Mn4 130.2(2) . .
Mn2 O10 Mn4 126.7(2) . .
C7 O11 Mn4 132.2(5) . .
C9 O12 Mn4 132.8(4) . .
Mn5 O15 Mn3 96.77(17) . .
Mn5 O15 Mn5 94.69(17) . 2_455
Mn3 O15 Mn5 98.90(17) . 2_455
C15 O16 Mn5 125.0(4) . .
Mn5 O17 Mn6 96.69(18) . .
Mn5 O17 Mn4 129.5(2) . .
Mn6 O17 Mn4 126.3(2) . .
C11 O18 Mn6 127.7(4) . .
C9 O19 Mn6 133.4(4) . .
C15 O20 Mn6 118.5(4) . .
Mn7 O21 Mn5 134.1(2) . .
Mn7 O21 Mn6 124.8(2) . .
Mn5 O21 Mn6 93.99(17) . .
C13 O22 Mn6 129.6(4) . .
C11 O23 Mn7 132.6(4) . .
C13 O24 Mn7 133.0(4) . .
O1 C1 O4 128.6(6) . .
O1 C1 C2 113.2(6) . .
O4 C1 C2 118.2(6) . .
C1 C2 Cl1 113.7(6) . .
C1 C2 Cl2 105.9(5) . .
Cl1 C2 Cl2 108.6(4) . .
O2 C3 O6 127.8(6) . .
O2 C3 C4 114.0(6) . .
O6 C3 C4 118.2(6) . .
C3 C4 Cl3 108.8(4) . .
C3 C4 Cl4 109.3(5) . .
Cl3 C4 Cl4 111.7(4) . .
O5 C5 O8 128.0(6) . .
O5 C5 C6 120.2(6) . .
O8 C5 C6 111.8(6) . .
C5 C6 Cl6 112.1(5) . .
C5 C6 Cl5 108.6(5) . .
Cl6 C6 Cl5 111.2(4) . .
O11 C7 O7 129.5(7) . .
O11 C7 C8 119.8(7) . .
O7 C7 C8 110.7(6) . .
C7 C8 Cl7 113.3(6) . .
C7 C8 Cl8 104.5(6) . .
Cl7 C8 Cl8 112.4(5) . .
O12 C9 O19 128.6(6) . .
O12 C9 C10 116.5(6) . .
O19 C9 C10 114.9(6) . .
C9 C10 Cl10 109.6(4) . .
C9 C10 Cl9 111.0(5) . .
Cl10 C10 Cl9 111.9(4) . .
O23 C11 O18 127.5(6) . .
O23 C11 C12 113.1(6) . .
O18 C11 C12 119.4(6) . .
C11 C12 Cl11 113.3(5) . .
C11 C12 Cl12 108.2(4) . .
Cl11 C12 Cl12 109.9(4) . .
O22 C13 O24 129.0(6) . .
O22 C13 C14 118.8(6) . .
O24 C13 C14 112.2(5) . .
C13 C14 Cl13 112.9(5) . .
C13 C14 Cl14 105.8(5) . .
Cl13 C14 Cl14 110.5(4) . .
O20 C15 O16 129.4(6) . .
O20 C15 C16 121.0(6) . .
O16 C15 C16 109.5(6) . .
C15 C16 Cl16 112.2(5) . .
C15 C16 Cl15 108.4(4) . .
Cl16 C16 Cl15 110.4(3) . .
C31 P1 C41 109.5(3) . .
C31 P1 C51 111.1(3) . .
C41 P1 C51 108.1(4) . .
C31 P1 C21 109.4(4) . .
C41 P1 C21 113.0(4) . .
C51 P1 C21 105.8(3) . .
C26 C21 C22 120.6(8) . .
C26 C21 P1 118.3(6) . .
C22 C21 P1 120.9(6) . .
C23 C22 C21 118.6(8) . .
C24 C23 C22 120.2(9) . .
C23 C24 C25 121.8(9) . .
C24 C25 C26 119.1(9) . .
C21 C26 C25 119.6(9) . .
C32 C31 C36 119.7(8) . .
C32 C31 P1 122.2(6) . .
C36 C31 P1 118.0(6) . .
C33 C32 C31 121.0(9) . .
C34 C33 C32 119.4(9) . .
C33 C34 C35 121.8(9) . .
C34 C35 C36 119.7(10) . .
C35 C36 C31 118.4(9) . .
C46 C41 C42 117.8(7) . .
C46 C41 P1 121.0(6) . .
C42 C41 P1 120.9(6) . .
C43 C42 C41 121.1(8) . .
C44 C43 C42 121.1(9) . .
C43 C44 C45 119.1(9) . .
C44 C45 C46 120.2(11) . .
C41 C46 C45 119.7(10) . .
C56 C51 C52 120.1(7) . .
C56 C51 P1 122.5(6) . .
C52 C51 P1 117.3(5) . .
C53 C52 C51 119.3(7) . .
C54 C53 C52 120.3(8) . .
C53 C54 C55 119.5(8) . .
C56 C55 C54 121.2(8) . .
C55 C56 C51 119.5(8) . .
C21' Cl20 Cl20 76.9(10) . 2
Cl22 C21' Cl20 117.8(13) . .
C21' Cl22 C21' 80.3(16) . 2
Cl25 C24' Cl25 121(2) 2 .
Cl25 C24' Cl23 40.9(7) 2 2
Cl25 C24' Cl23 106.6(15) . 2
Cl25 C24' Cl23 106.6(15) 2 .
Cl25 C24' Cl23 40.9(7) . .
Cl23 C24' Cl23 123(2) 2 .
Cl28 C27' Cl26 111.8(6) . .
Cl31 Cl29 C30' 120(3) . 3_575
Cl31 Cl29 C30" 60(3) . .
C30' Cl29 C30" 61(3) 3_575 .
Cl31 Cl29 C30" 94(3) . 3_575
C30' Cl29 C30" 34(2) 3_575 3_575
C30" Cl29 C30" 49(4) . 3_575
Cl31 Cl29 C30' 49.6(19) . .
C30' Cl29 C30' 71(3) 3_575 .
C30" Cl29 C30' 25(2) . .
C30" Cl29 C30' 45(2) 3_575 .
C30" C30' Cl29 86(5) . 3_575
C30" C30' C30" 62(5) . 3_575
Cl29 C30' C30" 60(3) 3_575 3_575
C30" C30' Cl31 61(4) . .
Cl29 C30' Cl31 145(3) 3_575 .
C30" C30' Cl31 92(3) 3_575 .
C30" C30' Cl29 41(4) . .
Cl29 C30' Cl29 109(3) 3_575 .
C30" C30' Cl29 54(3) 3_575 .
Cl31 C30' Cl29 38.1(15) . .
C30' C30" C30" 78(6) . 3_575
C30' C30" Cl31 81(5) . .
C30" C30" Cl31 107(6) 3_575 .
C30' C30" Cl29 114(6) . .
C30" C30" Cl29 74(5) 3_575 .
Cl31 C30" Cl29 53(3) . .
C30' C30" C30' 118(5) . 3_575
C30" C30" C30' 40(3) 3_575 3_575
Cl31 C30" C30' 111(4) . 3_575
Cl29 C30" C30' 60(3) . 3_575
C30' C30" Cl29 60(4) . 3_575
C30" C30" Cl29 57(4) 3_575 3_575
Cl31 C30" Cl29 139(4) . 3_575
Cl29 C30" Cl29 131(4) . 3_575
C30' C30" Cl29 80(3) 3_575 3_575
Cl29 Cl31 C30" 67(3) . .
Cl29 Cl31 C30' 92(3) . .
C30" Cl31 C30' 37(2) . .

loop_
_geom_bond_atom_site_label_1
_geom_bond_atom_site_label_2
_geom_bond_distance
_geom_bond_site_symmetry_2
Mn1 O3 1.864(4) .
Mn1 O3 1.864(4) 2_455
Mn1 O2 1.971(4) .
Mn1 O2 1.971(4) 2_455
Mn1 O1 2.201(4) .
Mn1 O1 2.201(4) 2_455
Mn2 O10 1.855(4) .
Mn2 O3 1.901(4) .
Mn2 O7 1.946(4) .
Mn2 O6 1.957(4) .
Mn2 O4 2.219(5) .
Mn2 O5 2.231(4) .
Mn2 Mn3 2.7636(13) .
Mn3 O10 1.824(4) .
Mn3 O9 1.877(4) .
Mn3 O3 1.888(4) .
Mn3 O15 1.915(4) .
Mn3 O8 1.945(4) .
Mn3 O9 1.953(4) 2_455
Mn3 Mn3 2.8264(18) 2_455
Mn3 Mn5 2.8479(12) .
Mn3 Mn5 2.9369(12) 2_455
Mn4 O10 2.111(4) .
Mn4 O17 2.131(4) .
Mn4 O12 2.172(4) .
Mn4 O11 2.173(5) .
Mn4 O13 2.180(5) .
Mn4 O14 2.186(5) .
Mn5 O17 1.836(4) .
Mn5 O21 1.879(4) .
Mn5 O15 1.894(4) .
Mn5 O9 1.923(4) .
Mn5 O16 1.945(4) .
Mn5 O15 1.950(4) 2_455
Mn5 Mn6 2.7562(13) .
Mn5 Mn5 2.8272(17) 2_455
Mn5 Mn3 2.9369(12) 2_455
Mn6 O17 1.853(4) .
Mn6 O21 1.890(4) .
Mn6 O19 1.939(4) .
Mn6 O22 1.978(4) .
Mn6 O18 2.255(4) .
Mn6 O20 2.258(4) .
Mn7 O21 1.875(4) .
Mn7 O21 1.875(4) 2_455
Mn7 O24 1.968(4) .
Mn7 O24 1.968(4) 2_455
Mn7 O23 2.165(4) .
Mn7 O23 2.165(4) 2_455
Cl1 C2 1.765(8) .
Cl2 C2 1.806(8) .
Cl3 C4 1.748(7) .
Cl4 C4 1.766(7) .
Cl5 C6 1.781(7) .
Cl6 C6 1.760(7) .
Cl7 C8 1.714(8) .
Cl8 C8 1.772(10) .
Cl9 C10 1.761(7) .
Cl10 C10 1.725(7) .
Cl11 C12 1.744(7) .
Cl12 C12 1.790(7) .
Cl13 C14 1.744(7) .
Cl14 C14 1.769(8) .
Cl15 C16 1.776(7) .
Cl16 C16 1.762(6) .
O1 C1 1.247(8) .
O2 C3 1.260(7) .
O4 C1 1.253(8) .
O5 C5 1.245(8) .
O6 C3 1.260(7) .
O7 C7 1.261(8) .
O8 C5 1.277(7) .
O9 Mn3 1.953(4) 2_455
O11 C7 1.229(8) .
O12 C9 1.239(7) .
O15 Mn5 1.950(4) 2_455
O16 C15 1.278(7) .
O18 C11 1.248(7) .
O19 C9 1.248(7) .
O20 C15 1.223(7) .
O22 C13 1.241(7) .
O23 C11 1.232(7) .
O24 C13 1.247(7) .
C1 C2 1.534(10) .
C3 C4 1.511(8) .
C5 C6 1.518(9) .
C7 C8 1.609(11) .
C9 C10 1.533(9) .
C11 C12 1.545(9) .
C13 C14 1.550(9) .
C15 C16 1.544(9) .
P1 C31 1.784(8) .
P1 C41 1.788(7) .
P1 C51 1.799(7) .
P1 C21 1.806(8) .
C21 C26 1.360(11) .
C21 C22 1.414(11) .
C22 C23 1.380(11) .
C23 C24 1.351(13) .
C24 C25 1.373(13) .
C25 C26 1.399(12) .
C31 C32 1.391(10) .
C31 C36 1.407(11) .
C32 C33 1.377(11) .
C33 C34 1.351(13) .
C34 C35 1.393(14) .
C35 C36 1.399(12) .
C41 C46 1.360(11) .
C41 C42 1.375(10) .
C42 C43 1.372(11) .
C43 C44 1.323(12) .
C44 C45 1.363(13) .
C45 C46 1.396(14) .
C51 C56 1.382(10) .
C51 C52 1.393(9) .
C52 C53 1.386(10) .
C53 C54 1.368(11) .
C54 C55 1.385(11) .
C55 C56 1.361(11) .
Cl20 C21' 1.70(2) .
Cl20 Cl20 1.958(19) 2
C21' Cl22 1.59(2) .
Cl22 C21' 1.59(2) 2
C24' Cl25 1.552(17) 2
C24' Cl25 1.552(17) .
C24' Cl23 1.85(2) 2
C24' Cl23 1.85(2) .
Cl26 C27' 1.762(11) .
C27' Cl28 1.743(10) .
Cl29 Cl31 1.34(3) .
Cl29 C30' 1.55(5) 3_575
Cl29 C30" 1.55(6) .
Cl29 C30" 1.79(7) 3_575
Cl29 C30' 2.16(5) .
C30' C30" 1.01(6) .
C30' Cl29 1.55(5) 3_575
C30' C30" 1.56(6) 3_575
C30' Cl31 1.65(5) .
C30" C30" 1.41(10) 3_575
C30" Cl31 1.46(6) .
C30" C30' 1.56(6) 3_575
C30" Cl29 1.79(7) 3_575
